data_4312630
loop_
_publ_author_name
'Renzo Cini'
'Gabriella Tamasi'
'Sandra Defazio'
'Maddalena Corsini'
'Piero Zanello'
'Luigi Messori'
'Giordana Marcon'
'Francesca Piccioli'
'Pierluigi Orioli'

_publ_section_title
;
 Study of Ruthenium(II) Complexes with Anticancer Drugs as Ligands. Design
 of Metal-Based Phototherapeutic Agents
;
_journal_name_full 'Inorganic Chemistry'
_journal_page_first 8038
_journal_page_last 8052
_journal_paper_doi 10.1021/ic0349095
_journal_volume 42
_journal_year 2003
_chemical_formula_moiety 'C44 H36 N4 P2 Ru S2'
_chemical_formula_sum 'C44 H36 N4 P2 Ru S2'
_chemical_formula_weight 847.90
_chemical_name_systematic
;
  cis-[bis(N^1,S^2 2-thiopyrimidinato-1,3)bis
  (triphenylphosphine)ruthenium(II)]
;
_space_group_IT_number 2
_symmetry_cell_setting triclinic
_symmetry_space_group_name_Hall '-P 1'
_symmetry_space_group_name_H-M 'P -1'
_atom_sites_solution_hydrogens geom
_atom_sites_solution_primary direct
_atom_sites_solution_secondary difmap
_audit_creation_method SHELXL-97
_cell_angle_alpha 77.04(2)
_cell_angle_beta 71.39(2)
_cell_angle_gamma 66.41(2)
_cell_formula_units_Z 2
_cell_length_a 11.188(3)
_cell_length_b 13.194(3)
_cell_length_c 14.853(4)
_cell_measurement_reflns_used 25
_cell_measurement_temperature 293(2)
_cell_measurement_theta_max 24
_cell_measurement_theta_min 5
_cell_volume 1892.4(9)
_computing_cell_refinement XSCANS
_computing_data_collection 'XSCANS (Siemens, 1994)'
_computing_data_reduction 'XSCANS and XEMP (Siemens, 1994)'
_computing_molecular_graphics 'ORTEP-32 (Farrugia, 1998)'
_computing_publication_material 'CIFTAB (Sheldrick, 1997)'
_computing_structure_refinement 'SHELXL-97 (Sheldrick, 1997)'
_computing_structure_solution 'SHELXS-97 (Sheldrick, 1990)'
_diffrn_ambient_temperature 293(2)
_diffrn_measured_fraction_theta_full 0.994
_diffrn_measured_fraction_theta_max 0.994
_diffrn_measurement_device_type 'Siemens P4'
_diffrn_measurement_method \w
_diffrn_radiation_monochromator graphite
_diffrn_radiation_source 'fine-focus sealed tube'
_diffrn_radiation_type MoK\a
_diffrn_radiation_wavelength 0.71073
_diffrn_reflns_av_R_equivalents 0.0380
_diffrn_reflns_av_sigmaI/netI 0.0209
_diffrn_reflns_limit_h_max 13
_diffrn_reflns_limit_h_min -1
_diffrn_reflns_limit_k_max 15
_diffrn_reflns_limit_k_min -14
_diffrn_reflns_limit_l_max 17
_diffrn_reflns_limit_l_min -17
_diffrn_reflns_number 7740
_diffrn_reflns_theta_full 25.00
_diffrn_reflns_theta_max 25.00
_diffrn_reflns_theta_min 1.69
_diffrn_standards_decay_% 0
_diffrn_standards_interval_count 97
_diffrn_standards_number 3
_exptl_absorpt_coefficient_mu 0.648
_exptl_absorpt_correction_T_max 0.45
_exptl_absorpt_correction_T_min 0.20
_exptl_absorpt_correction_type psi-scan
_exptl_crystal_colour red
_exptl_crystal_density_diffrn 1.488
_exptl_crystal_density_method 'not measured'
_exptl_crystal_description prism
_exptl_crystal_F_000 868
_exptl_crystal_size_max 0.50
_exptl_crystal_size_mid 0.40
_exptl_crystal_size_min 0.40
_refine_diff_density_max 1.049
_refine_diff_density_min -0.342
_refine_diff_density_rms 0.062
_refine_ls_extinction_method none
_refine_ls_goodness_of_fit_ref 0.969
_refine_ls_hydrogen_treatment mixed
_refine_ls_matrix_type full
_refine_ls_number_parameters 478
_refine_ls_number_reflns 6636
_refine_ls_number_restraints 0
_refine_ls_restrained_S_all 0.969
_refine_ls_R_factor_all 0.0369
_refine_ls_R_factor_gt 0.0322
_refine_ls_shift/su_max 0.001
_refine_ls_shift/su_mean 0.000
_refine_ls_structure_factor_coef Fsqd
_refine_ls_weighting_details 'w=1/[\s^2^(Fo^2^)+(0.0580P)^2^+1.5924P] where P=(Fo^2^+2Fc^2^)/3'
_refine_ls_weighting_scheme calc
_refine_ls_wR_factor_gt 0.0851
_refine_ls_wR_factor_ref 0.0885
_reflns_number_gt 5998
_reflns_number_total 6636
_reflns_threshold_expression >2sigma(I)
_cod_data_source_file ic0349095si20030805_011741_1.cif
_cod_data_source_block n305b
_cod_depositor_comments
;
The following automatic conversions were performed:

'_refine_ls_weighting_scheme' value 'calc
w=1/[\s^2^(Fo^2^)+(0.0580P)^2^+1.5924P] where P=(Fo^2^+2Fc^2^)/3' was
changed to 'calc'. New tag '_refine_ls_weighting_details' was
created. The value of the new tag was set to
'w=1/[\s^2^(Fo^2^)+(0.0580P)^2^+1.5924P] where P=(Fo^2^+2Fc^2^)/3'.

Automatic conversion script
Id: cif_fix_values 3143 2015-03-26 13:38:13Z robertas 
;
_cod_original_cell_volume 1892.4(8)
_cod_database_code 4312630

loop_
_symmetry_equiv_pos_as_xyz
'x, y, z'
'-x, -y, -z'

loop_
_atom_site_label
_atom_site_type_symbol
_atom_site_fract_x
_atom_site_fract_y
_atom_site_fract_z
_atom_site_U_iso_or_equiv
_atom_site_adp_type
_atom_site_occupancy
_atom_site_calc_flag
_atom_site_refinement_flags
_atom_site_disorder_assembly
_atom_site_disorder_group
Ru1 Ru 0.666353(19) 0.671645(16) 0.733998(14) 0.02777(8) Uani 1 d . . .
P11 P 0.73678(6) 0.81263(5) 0.74190(5) 0.03004(15) Uani 1 d . . .
P12 P 0.43881(6) 0.74704(6) 0.80465(5) 0.03122(15) Uani 1 d . . .
S11 S 0.71386(7) 0.55280(6) 0.87510(5) 0.03876(17) Uani 1 d . . .
S12 S 0.64969(8) 0.71575(6) 0.56870(5) 0.04250(18) Uani 1 d . . .
N11 N 0.8689(2) 0.54880(18) 0.70701(16) 0.0349(5) Uani 1 d . . .
N12 N 0.6342(2) 0.54705(19) 0.68602(16) 0.0352(5) Uani 1 d . . .
N31 N 0.9557(3) 0.3910(2) 0.8153(2) 0.0480(6) Uani 1 d . . .
N32 N 0.6298(3) 0.5319(3) 0.5299(2) 0.0567(7) Uani 1 d . . .
C21 C 0.8618(3) 0.4881(2) 0.7947(2) 0.0355(6) Uani 1 d . . .
C22 C 0.6365(3) 0.5860(3) 0.5925(2) 0.0401(6) Uani 1 d . . .
C41 C 1.0607(3) 0.3527(3) 0.7420(3) 0.0553(8) Uani 1 d . . .
H41 H 1.1285 0.2856 0.7534 0.066 Uiso 1 calc R . .
C42 C 0.6183(4) 0.4328(3) 0.5649(3) 0.0639(10) Uani 1 d . . .
H42 H 0.6118 0.3925 0.5238 0.077 Uiso 1 calc R . .
C51 C 1.0748(3) 0.4056(3) 0.6517(3) 0.0581(9) Uani 1 d . . .
H51 H 1.1491 0.3753 0.6023 0.070 Uiso 1 calc R . .
C52 C 0.6154(4) 0.3873(3) 0.6566(3) 0.0590(9) Uani 1 d . . .
H52 H 0.6072 0.3179 0.6779 0.071 Uiso 1 calc R . .
C61 C 0.9749(3) 0.5059(3) 0.6361(2) 0.0483(7) Uani 1 d . . .
H61 H 0.9816 0.5443 0.5750 0.058 Uiso 1 calc R . .
C62 C 0.6252(3) 0.4473(2) 0.7174(2) 0.0444(7) Uani 1 d . . .
H62 H 0.6254 0.4178 0.7804 0.053 Uiso 1 calc R . .
C111 C 0.6252(3) 0.9579(2) 0.71928(19) 0.0328(6) Uani 1 d . . .
C212 C 0.3687(3) 0.9335(3) 0.6701(2) 0.0482(7) Uani 1 d . . .
H212 H 0.4571 0.9030 0.6344 0.058 Uiso 1 calc R . .
C121 C 0.7912(3) 0.8131(2) 0.84693(19) 0.0352(6) Uani 1 d . . .
C122 C 0.3556(3) 0.6524(2) 0.8031(2) 0.0349(6) Uani 1 d . . .
C221 C 0.7511(3) 0.9047(3) 0.8950(2) 0.0481(7) Uani 1 d . . .
H221 H 0.6886 0.9716 0.8764 0.058 Uiso 1 calc R . .
C112 C 0.3242(3) 0.8799(2) 0.7590(2) 0.0410(6) Uani 1 d . . .
C611 C 0.6480(3) 1.0168(3) 0.6294(2) 0.0441(7) Uani 1 d . . .
H611 H 0.7232 0.9840 0.5816 0.053 Uiso 1 calc R . .
C131 C 0.8931(3) 0.8141(2) 0.6483(2) 0.0358(6) Uani 1 d . . .
C311 C 0.4260(3) 1.1180(3) 0.7696(2) 0.0488(7) Uani 1 d . . .
H311 H 0.3517 1.1525 0.8173 0.059 Uiso 1 calc R . .
C621 C 0.8861(3) 0.7152(3) 0.8763(2) 0.0480(7) Uani 1 d . . .
H621 H 0.9159 0.6527 0.8448 0.058 Uiso 1 calc R . .
C222 C 0.3571(3) 0.5615(3) 0.8723(2) 0.0434(7) Uani 1 d . . .
H222 H 0.3953 0.5507 0.9224 0.052 Uiso 1 calc R . .
C211 C 0.5108(3) 1.0099(2) 0.7892(2) 0.0400(6) Uani 1 d . . .
H211 H 0.4912 0.9716 0.8494 0.048 Uiso 1 calc R . .
C232 C 0.4811(3) 0.7805(2) 0.9693(2) 0.0407(6) Uani 1 d . . .
H232 H 0.5645 0.7802 0.9297 0.049 Uiso 1 calc R . .
C622 C 0.3020(3) 0.6647(3) 0.7275(2) 0.0480(7) Uani 1 d . . .
H622 H 0.3020 0.7243 0.6801 0.058 Uiso 1 calc R . .
C411 C 0.4518(3) 1.1746(3) 0.6796(3) 0.0530(8) Uani 1 d . . .
H411 H 0.3952 1.2472 0.6666 0.064 Uiso 1 calc R . .
C321 C 0.8026(4) 0.8984(3) 0.9706(3) 0.0602(9) Uani 1 d . . .
H321 H 0.7741 0.9608 1.0021 0.072 Uiso 1 calc R . .
C322 C 0.3012(4) 0.4867(3) 0.8665(3) 0.0574(9) Uani 1 d . . .
H322 H 0.3001 0.4272 0.9138 0.069 Uiso 1 calc R . .
C231 C 0.9294(3) 0.7678(3) 0.5654(2) 0.0443(7) Uani 1 d . . .
H231 H 0.8773 0.7322 0.5571 0.053 Uiso 1 calc R . .
C132 C 0.3930(3) 0.7612(2) 0.9330(2) 0.0367(6) Uani 1 d . . .
C511 C 0.5605(3) 1.1236(3) 0.6097(3) 0.0529(8) Uani 1 d . . .
H511 H 0.5760 1.1608 0.5484 0.063 Uiso 1 calc R . .
C331 C 1.0428(3) 0.7733(3) 0.4932(2) 0.0529(8) Uani 1 d . . .
H331 H 1.0673 0.7400 0.4379 0.064 Uiso 1 calc R . .
C312 C 0.2821(5) 1.0322(3) 0.6343(3) 0.0678(11) Uani 1 d . . .
H312 H 0.3128 1.0675 0.5749 0.081 Uiso 1 calc R . .
C421 C 0.8951(4) 0.8007(4) 0.9987(2) 0.0611(9) Uani 1 d . . .
H421 H 0.9293 0.7963 1.0495 0.073 Uiso 1 calc R . .
C631 C 0.9719(3) 0.8682(3) 0.6579(2) 0.0493(7) Uani 1 d . . .
H631 H 0.9498 0.8999 0.7137 0.059 Uiso 1 calc R . .
C612 C 0.1909(4) 0.9275(3) 0.8093(3) 0.0737(11) Uani 1 d . . .
H612 H 0.1583 0.8926 0.8685 0.088 Uiso 1 calc R . .
C521 C 0.9372(4) 0.7091(3) 0.9516(3) 0.0612(9) Uani 1 d . . .
H521 H 1.0003 0.6426 0.9704 0.073 Uiso 1 calc R . .
C431 C 1.1180(3) 0.8273(3) 0.5034(3) 0.0587(9) Uani 1 d . . .
H431 H 1.1933 0.8315 0.4549 0.070 Uiso 1 calc R . .
C422 C 0.2481(4) 0.5003(3) 0.7918(3) 0.0654(10) Uani 1 d . . .
H422 H 0.2115 0.4498 0.7880 0.079 Uiso 1 calc R . .
C531 C 1.0832(3) 0.8752(3) 0.5846(3) 0.0582(9) Uani 1 d . . .
H531 H 1.1343 0.9128 0.5911 0.070 Uiso 1 calc R . .
C632 C 0.2721(3) 0.7558(3) 0.9964(2) 0.0503(8) Uani 1 d . . .
H632 H 0.2132 0.7392 0.9749 0.060 Uiso 1 calc R . .
C532 C 0.2388(4) 0.7747(3) 1.0901(3) 0.0599(9) Uani 1 d . . .
H532 H 0.1579 0.7710 1.1313 0.072 Uiso 1 calc R . .
C432 C 0.3250(4) 0.7989(3) 1.1232(2) 0.0624(10) Uani 1 d . . .
H432 H 0.3006 0.8143 1.1861 0.075 Uiso 1 calc R . .
C332 C 0.4467(4) 0.8003(3) 1.0637(2) 0.0547(8) Uani 1 d . . .
H332 H 0.5060 0.8146 1.0867 0.066 Uiso 1 calc R . .
C522 C 0.2488(4) 0.5890(3) 0.7220(3) 0.0633(10) Uani 1 d . . .
H522 H 0.2131 0.5979 0.6709 0.076 Uiso 1 calc R . .
C412 C 0.1515(5) 1.0776(3) 0.6863(4) 0.0866(15) Uani 1 d . . .
H412 H 0.0936 1.1440 0.6625 0.104 Uiso 1 calc R . .
C512 C 0.1068(5) 1.0249(4) 0.7731(4) 0.0948(16) Uani 1 d . . .
H512 H 0.0180 1.0557 0.8081 0.114 Uiso 1 calc R . .

loop_
_atom_site_aniso_label
_atom_site_aniso_U_11
_atom_site_aniso_U_22
_atom_site_aniso_U_33
_atom_site_aniso_U_23
_atom_site_aniso_U_13
_atom_site_aniso_U_12
Ru1 0.02664(12) 0.02806(12) 0.02903(12) -0.00360(8) -0.00705(8) -0.01001(8)
P11 0.0282(3) 0.0307(3) 0.0336(3) -0.0034(3) -0.0091(3) -0.0121(3)
P12 0.0266(3) 0.0317(3) 0.0354(4) -0.0049(3) -0.0077(3) -0.0101(3)
S11 0.0391(4) 0.0389(4) 0.0332(3) 0.0002(3) -0.0081(3) -0.0119(3)
S12 0.0472(4) 0.0486(4) 0.0350(4) 0.0000(3) -0.0150(3) -0.0194(3)
N11 0.0323(11) 0.0343(12) 0.0378(12) -0.0061(10) -0.0086(9) -0.0108(9)
N12 0.0321(11) 0.0370(12) 0.0385(12) -0.0093(10) -0.0084(9) -0.0122(10)
N31 0.0409(14) 0.0383(14) 0.0619(17) -0.0001(12) -0.0212(12) -0.0076(11)
N32 0.0618(18) 0.0664(19) 0.0528(16) -0.0211(14) -0.0222(14) -0.0203(15)
C21 0.0333(14) 0.0352(14) 0.0423(15) -0.0037(12) -0.0134(12) -0.0141(12)
C22 0.0343(14) 0.0482(17) 0.0410(15) -0.0105(13) -0.0118(12) -0.0132(12)
C41 0.0361(16) 0.0422(17) 0.080(3) -0.0124(17) -0.0198(16) 0.0001(13)
C42 0.069(2) 0.057(2) 0.083(3) -0.030(2) -0.034(2) -0.0170(18)
C51 0.0376(17) 0.057(2) 0.069(2) -0.0245(18) -0.0012(15) -0.0061(15)
C52 0.061(2) 0.0452(19) 0.082(3) -0.0187(18) -0.0216(19) -0.0222(16)
C61 0.0444(17) 0.0535(19) 0.0435(17) -0.0111(14) -0.0038(13) -0.0166(15)
C62 0.0432(16) 0.0365(15) 0.0543(18) -0.0103(13) -0.0087(14) -0.0153(13)
C111 0.0326(13) 0.0313(13) 0.0420(14) -0.0030(11) -0.0160(11) -0.0144(11)
C212 0.0517(18) 0.0438(17) 0.062(2) 0.0002(15) -0.0300(16) -0.0208(14)
C121 0.0347(14) 0.0386(15) 0.0377(14) -0.0025(11) -0.0130(11) -0.0166(12)
C122 0.0265(13) 0.0377(14) 0.0403(14) -0.0086(11) -0.0043(11) -0.0122(11)
C221 0.0469(17) 0.0474(18) 0.0531(18) -0.0118(14) -0.0220(14) -0.0095(14)
C112 0.0370(15) 0.0328(14) 0.0554(18) -0.0069(13) -0.0195(13) -0.0077(12)
C611 0.0386(15) 0.0436(16) 0.0491(17) 0.0035(13) -0.0136(13) -0.0163(13)
C131 0.0282(13) 0.0326(14) 0.0452(15) 0.0006(11) -0.0093(11) -0.0120(11)
C311 0.0403(16) 0.0451(17) 0.062(2) -0.0174(15) -0.0191(15) -0.0060(14)
C621 0.0451(17) 0.0423(17) 0.0607(19) -0.0061(14) -0.0239(15) -0.0114(14)
C222 0.0438(16) 0.0444(17) 0.0445(16) -0.0076(13) -0.0082(13) -0.0194(13)
C211 0.0383(15) 0.0407(15) 0.0427(15) -0.0055(12) -0.0144(12) -0.0122(12)
C232 0.0435(16) 0.0383(15) 0.0402(15) -0.0073(12) -0.0091(12) -0.0141(13)
C622 0.0442(17) 0.0555(19) 0.0508(18) -0.0079(15) -0.0145(14) -0.0215(15)
C411 0.0478(18) 0.0336(16) 0.084(2) 0.0014(16) -0.0340(18) -0.0117(14)
C321 0.061(2) 0.075(2) 0.053(2) -0.0233(18) -0.0221(17) -0.0180(19)
C322 0.065(2) 0.0507(19) 0.061(2) -0.0071(16) -0.0037(17) -0.0336(17)
C231 0.0363(15) 0.0541(18) 0.0460(16) -0.0079(14) -0.0074(13) -0.0208(14)
C132 0.0355(14) 0.0348(14) 0.0374(14) -0.0078(11) -0.0061(11) -0.0106(11)
C511 0.0478(18) 0.0480(18) 0.064(2) 0.0168(16) -0.0256(16) -0.0219(15)
C331 0.0437(17) 0.065(2) 0.0460(18) -0.0088(15) -0.0009(14) -0.0220(16)
C312 0.096(3) 0.0440(19) 0.087(3) 0.0104(19) -0.064(3) -0.027(2)
C421 0.055(2) 0.090(3) 0.0450(18) -0.0072(18) -0.0242(16) -0.025(2)
C631 0.0437(17) 0.0544(19) 0.0577(19) -0.0101(15) -0.0092(14) -0.0264(15)
C612 0.047(2) 0.067(2) 0.080(3) -0.008(2) -0.0137(19) 0.0047(18)
C521 0.053(2) 0.060(2) 0.073(2) 0.0061(18) -0.0378(18) -0.0131(17)
C431 0.0383(17) 0.067(2) 0.062(2) -0.0001(18) 0.0015(15) -0.0246(16)
C422 0.062(2) 0.071(2) 0.083(3) -0.023(2) -0.0124(19) -0.040(2)
C531 0.0435(18) 0.064(2) 0.076(2) -0.0048(18) -0.0106(17) -0.0331(17)
C632 0.0436(17) 0.0511(18) 0.0537(19) -0.0146(15) 0.0021(14) -0.0210(15)
C532 0.063(2) 0.0503(19) 0.053(2) -0.0148(16) 0.0149(17) -0.0244(17)
C432 0.090(3) 0.0458(19) 0.0380(17) -0.0114(14) -0.0035(18) -0.0178(19)
C332 0.068(2) 0.0491(18) 0.0485(18) -0.0126(15) -0.0205(17) -0.0147(16)
C522 0.064(2) 0.079(3) 0.069(2) -0.014(2) -0.0275(19) -0.037(2)
C412 0.101(4) 0.042(2) 0.125(4) -0.013(2) -0.078(3) 0.005(2)
C512 0.068(3) 0.071(3) 0.120(4) -0.033(3) -0.038(3) 0.023(2)

loop_
_atom_type_symbol
_atom_type_description
_atom_type_scat_dispersion_real
_atom_type_scat_dispersion_imag
_atom_type_scat_source
C C 0.0033 0.0016 'International Tables Vol C Tables 4.2.6.8 and 6.1.1.4'
H H 0.0000 0.0000 'International Tables Vol C Tables 4.2.6.8 and 6.1.1.4'
N N 0.0061 0.0033 'International Tables Vol C Tables 4.2.6.8 and 6.1.1.4'
P P 0.1023 0.0942 'International Tables Vol C Tables 4.2.6.8 and 6.1.1.4'
S S 0.1246 0.1234 'International Tables Vol C Tables 4.2.6.8 and 6.1.1.4'
Ru Ru -1.2594 0.8363 'International Tables Vol C Tables 4.2.6.8 and 6.1.1.4'

loop_
_geom_angle_atom_site_label_1
_geom_angle_atom_site_label_2
_geom_angle_atom_site_label_3
_geom_angle
_geom_angle_site_symmetry_1
_geom_angle_site_symmetry_3
_geom_angle_publ_flag
N12 Ru1 N11 79.80(9) . . y
N12 Ru1 P12 90.26(7) . . y
N11 Ru1 P12 158.20(6) . . y
N12 Ru1 P11 163.75(6) . . y
N11 Ru1 P11 93.71(6) . . y
P12 Ru1 P11 100.54(3) . . y
N12 Ru1 S11 91.29(7) . . y
N11 Ru1 S11 67.67(7) . . y
P12 Ru1 S11 93.45(4) . . y
P11 Ru1 S11 100.05(3) . . y
N12 Ru1 S12 66.87(7) . . y
N11 Ru1 S12 97.00(7) . . y
P12 Ru1 S12 96.82(4) . . y
P11 Ru1 S12 99.52(3) . . y
S11 Ru1 S12 155.80(3) . . y
C111 P11 C121 103.98(12) . . y
C111 P11 C131 99.74(12) . . y
C121 P11 C131 98.19(12) . . y
C111 P11 Ru1 117.66(8) . . y
C121 P11 Ru1 120.66(9) . . y
C131 P11 Ru1 113.05(9) . . y
C122 P12 C132 102.10(13) . . y
C122 P12 C112 100.20(13) . . y
C132 P12 C112 102.08(13) . . y
C122 P12 Ru1 109.48(9) . . y
C132 P12 Ru1 115.79(9) . . y
C112 P12 Ru1 124.14(10) . . y
C21 S11 Ru1 81.87(10) . . y
C22 S12 Ru1 80.97(10) . . y
C61 N11 C21 117.3(3) . . y
C61 N11 Ru1 141.8(2) . . y
C21 N11 Ru1 99.17(17) . . y
C62 N12 C22 117.9(2) . . y
C62 N12 Ru1 139.2(2) . . y
C22 N12 Ru1 102.50(18) . . y
C41 N31 C21 115.3(3) . . y
C22 N32 C42 115.1(3) . . y
N31 C21 N11 124.9(3) . . y
N31 C21 S11 124.6(2) . . y
N11 C21 S11 110.54(19) . . y
N32 C22 N12 125.0(3) . . y
N32 C22 S12 125.6(2) . . y
N12 C22 S12 109.4(2) . . y
N31 C41 C51 124.0(3) . . y
N32 C42 C52 124.0(3) . . y
C41 C51 C61 117.4(3) . . y
C42 C52 C62 117.8(3) . . y
N11 C61 C51 121.0(3) . . y
N12 C62 C52 120.1(3) . . y
C611 C111 C211 117.7(3) . . ?
C611 C111 P11 120.5(2) . . ?
C211 C111 P11 121.8(2) . . ?
C312 C212 C112 120.5(4) . . ?
C221 C121 C621 117.5(3) . . ?
C221 C121 P11 125.3(2) . . ?
C621 C121 P11 117.1(2) . . ?
C622 C122 C222 118.9(3) . . ?
C622 C122 P12 120.0(2) . . ?
C222 C122 P12 120.8(2) . . ?
C121 C221 C321 121.2(3) . . ?
C612 C112 C212 117.9(3) . . ?
C612 C112 P12 121.9(3) . . ?
C212 C112 P12 120.1(2) . . ?
C511 C611 C111 121.2(3) . . ?
C231 C131 C631 118.1(3) . . ?
C231 C131 P11 120.8(2) . . ?
C631 C131 P11 121.0(2) . . ?
C411 C311 C211 120.1(3) . . ?
C521 C621 C121 121.2(3) . . ?
C322 C222 C122 120.0(3) . . ?
C311 C211 C111 120.8(3) . . ?
C332 C232 C132 121.1(3) . . ?
C522 C622 C122 120.4(3) . . ?
C511 C411 C311 119.8(3) . . ?
C421 C321 C221 120.1(3) . . ?
C422 C322 C222 120.4(3) . . ?
C131 C231 C331 121.1(3) . . ?
C232 C132 C632 117.6(3) . . ?
C232 C132 P12 118.9(2) . . ?
C632 C132 P12 123.5(2) . . ?
C411 C511 C611 120.4(3) . . ?
C431 C331 C231 120.0(3) . . ?
C412 C312 C212 120.1(4) . . ?
C321 C421 C521 119.7(3) . . ?
C531 C631 C131 120.3(3) . . ?
C512 C612 C112 120.9(4) . . ?
C421 C521 C621 120.3(3) . . ?
C331 C431 C531 120.1(3) . . ?
C322 C422 C522 119.9(3) . . ?
C431 C531 C631 120.4(3) . . ?
C532 C632 C132 121.1(3) . . ?
C632 C532 C432 120.2(3) . . ?
C332 C432 C532 120.1(3) . . ?
C432 C332 C232 119.9(3) . . ?
C622 C522 C422 120.4(3) . . ?
C512 C412 C312 119.6(4) . . ?
C412 C512 C612 120.9(5) . . ?

loop_
_geom_bond_atom_site_label_1
_geom_bond_atom_site_label_2
_geom_bond_distance
_geom_bond_site_symmetry_2
_geom_bond_publ_flag
Ru1 N12 2.122(2) . y
Ru1 N11 2.167(2) . y
Ru1 P12 2.3039(10) . y
Ru1 P11 2.3291(8) . y
Ru1 S11 2.3881(10) . y
Ru1 S12 2.4426(10) . y
P11 C111 1.846(3) . y
P11 C121 1.849(3) . y
P11 C131 1.859(3) . y
P12 C122 1.840(3) . y
P12 C132 1.841(3) . y
P12 C112 1.844(3) . y
S11 C21 1.720(3) . y
S12 C22 1.724(3) . y
N11 C61 1.330(4) . y
N11 C21 1.364(4) . y
N12 C62 1.327(4) . y
N12 C22 1.364(4) . y
N31 C41 1.333(4) . y
N31 C21 1.339(4) . y
N32 C22 1.329(4) . y
N32 C42 1.336(5) . y
C41 C51 1.358(5) . y
C42 C52 1.356(6) . y
C51 C61 1.379(5) . y
C52 C62 1.380(4) . y
C111 C611 1.388(4) . ?
C111 C211 1.398(4) . ?
C212 C312 1.387(5) . ?
C212 C112 1.391(5) . ?
C121 C221 1.386(4) . ?
C121 C621 1.390(4) . ?
C122 C622 1.385(4) . ?
C122 C222 1.392(4) . ?
C221 C321 1.389(4) . ?
C112 C612 1.387(5) . ?
C611 C511 1.388(4) . ?
C131 C231 1.369(4) . ?
C131 C631 1.392(4) . ?
C311 C411 1.381(5) . ?
C311 C211 1.388(4) . ?
C621 C521 1.383(5) . ?
C222 C322 1.392(4) . ?
C232 C332 1.387(4) . ?
C232 C132 1.390(4) . ?
C622 C522 1.379(5) . ?
C411 C511 1.364(5) . ?
C321 C421 1.370(5) . ?
C322 C422 1.364(5) . ?
C231 C331 1.391(4) . ?
C132 C632 1.399(4) . ?
C331 C431 1.360(5) . ?
C312 C412 1.370(7) . ?
C421 C521 1.373(5) . ?
C631 C531 1.387(5) . ?
C612 C512 1.369(6) . ?
C431 C531 1.360(5) . ?
C422 C522 1.380(6) . ?
C632 C532 1.374(5) . ?
C532 C432 1.375(5) . ?
C432 C332 1.371(5) . ?
C412 C512 1.364(7) . ?
